data_1562450
loop_
_publ_author_name
'Liu, Sui-Jun'
'Jia, Ji-Min'
'Cui, Yu'
'Han, Song-De'
'Chang, Ze'

_publ_section_title
;
 Luminescent pillared LnIII--ZnII heterometallic coordination frameworks
 with two kinds of N-heterocyclic carboxylate ligands
;
_journal_name_full 'Journal of Solid State Chemistry'
_journal_page_first 58
_journal_page_last 63
_journal_paper_doi 10.1016/j.jssc.2014.01.003
_journal_volume 212
_journal_year 2014
_chemical_formula_sum 'C20 H28 Gd N3 O19 Zn'
_chemical_formula_weight 837.10
_space_group_IT_number 2
_space_group_name_Hall '-P 1'
_space_group_name_H-M_alt 'P -1'
_symmetry_cell_setting triclinic
_symmetry_space_group_name_H-M 'P -1'
_atom_sites_solution_hydrogens geom
_atom_sites_solution_primary direct
_atom_sites_solution_secondary difmap
_audit_creation_method SHELXL-97
_cell_angle_alpha 86.27(3)
_cell_angle_beta 82.02(3)
_cell_angle_gamma 89.22(3)
_cell_formula_units_Z 2
_cell_length_a 10.602(2)
_cell_length_b 11.330(2)
_cell_length_c 12.446(3)
_cell_measurement_reflns_used 5205
_cell_measurement_temperature 293(2)
_cell_measurement_theta_max 25.01
_cell_measurement_theta_min 3.05
_cell_volume 1477.4(5)
_computing_cell_refinement CrystalClear
_computing_data_collection 'CrystalClear (Rigaku/MSC Inc., 2005)'
_computing_data_reduction CrystalClear
_computing_molecular_graphics 'Bruker SHELXTL'
_computing_publication_material 'Bruker SHELXTL'
_computing_structure_refinement 'SHELXL-97 (Sheldrick, 1997)'
_computing_structure_solution 'SHELXS-97 (Sheldrick, 1990)'
_diffrn_ambient_temperature 293(2)
_diffrn_measured_fraction_theta_full 0.998
_diffrn_measured_fraction_theta_max 0.998
_diffrn_measurement_device_type 'SCX mini'
_diffrn_measurement_method \w
_diffrn_radiation_monochromator graphite
_diffrn_radiation_source 'fine-focus sealed tube'
_diffrn_radiation_type MoK\a
_diffrn_radiation_wavelength 0.71073
_diffrn_reflns_av_R_equivalents 0.0255
_diffrn_reflns_av_sigmaI/netI 0.0299
_diffrn_reflns_limit_h_max 12
_diffrn_reflns_limit_h_min -12
_diffrn_reflns_limit_k_max 13
_diffrn_reflns_limit_k_min -13
_diffrn_reflns_limit_l_max 14
_diffrn_reflns_limit_l_min -14
_diffrn_reflns_number 12985
_diffrn_reflns_theta_full 25.01
_diffrn_reflns_theta_max 25.01
_diffrn_reflns_theta_min 3.05
_diffrn_standards_decay_% 0
_diffrn_standards_interval_count 0
_diffrn_standards_interval_time 0
_diffrn_standards_number 0
_exptl_absorpt_coefficient_mu 3.123
_exptl_absorpt_correction_T_max 0.536
_exptl_absorpt_correction_T_min 0.478
_exptl_absorpt_correction_type multi-scan
_exptl_absorpt_process_details CrystalClear
_exptl_crystal_colour colorless
_exptl_crystal_density_diffrn 1.841
_exptl_crystal_density_method 'not measured'
_exptl_crystal_description block
_exptl_crystal_F_000 794
_exptl_crystal_size_max 0.26
_exptl_crystal_size_mid 0.24
_exptl_crystal_size_min 0.22
_refine_diff_density_max 1.115
_refine_diff_density_min -0.938
_refine_diff_density_rms 0.100
_refine_ls_extinction_method none
_refine_ls_goodness_of_fit_ref 1.103
_refine_ls_hydrogen_treatment constr
_refine_ls_matrix_type full
_refine_ls_number_parameters 397
_refine_ls_number_reflns 5205
_refine_ls_number_restraints 0
_refine_ls_restrained_S_all 1.103
_refine_ls_R_factor_all 0.0333
_refine_ls_R_factor_gt 0.0288
_refine_ls_shift/su_max 0.063
_refine_ls_shift/su_mean 0.002
_refine_ls_structure_factor_coef Fsqd
_refine_ls_weighting_details 'calc w=1/[\s^2^(Fo^2^)+(0.0313P)^2^+2.9076P] where P=(Fo^2^+2Fc^2^)/3'
_refine_ls_weighting_scheme calc
_refine_ls_wR_factor_gt 0.0678
_refine_ls_wR_factor_ref 0.0693
_reflns_number_gt 4847
_reflns_number_total 5205
_reflns_threshold_expression >2sigma(I)
_cod_data_source_file JSSC-2014-212-58.cif
_cod_data_source_block 3
_cod_original_sg_symbol_H-M P-1
_cod_database_code 1562450

loop_
_symmetry_equiv_pos_as_xyz
'x, y, z'
'-x, -y, -z'

loop_
_atom_site_label
_atom_site_type_symbol
_atom_site_fract_x
_atom_site_fract_y
_atom_site_fract_z
_atom_site_U_iso_or_equiv
_atom_site_adp_type
_atom_site_occupancy
_atom_site_symmetry_multiplicity
_atom_site_calc_flag
_atom_site_refinement_flags
_atom_site_disorder_assembly
_atom_site_disorder_group
Gd1 Gd 0.427481(18) -0.014022(16) 0.261441(15) 0.01548(7) Uani 1 1 d . . .
Zn1 Zn 0.63184(4) 0.33770(4) 0.29809(4) 0.01922(11) Uani 1 1 d . . .
O3 O 0.5342(3) 0.0888(2) 0.0937(2) 0.0270(7) Uani 1 1 d . . .
O4 O 0.5530(3) 0.1839(2) 0.2400(2) 0.0222(6) Uani 1 1 d . . .
O1W O 0.4141(3) 0.0756(3) 0.4327(2) 0.0343(8) Uani 1 1 d . . .
O6 O 0.1973(3) -0.0012(3) 0.3354(2) 0.0286(7) Uani 1 1 d . . .
O5 O 0.2759(3) 0.1420(3) 0.2175(3) 0.0284(7) Uani 1 1 d . . .
O8 O 0.4174(3) -0.2509(2) 0.5427(2) 0.0235(6) Uani 1 1 d . . .
O10 O 0.7005(3) -0.4974(2) 0.3249(2) 0.0243(6) Uani 1 1 d . . .
O2 O 0.6940(3) 0.1134(3) -0.1388(3) 0.0348(8) Uani 1 1 d . . .
O7 O 0.3920(3) -0.1798(2) 0.3769(2) 0.0286(7) Uani 1 1 d . . .
O1 O 0.4980(3) 0.1789(3) -0.1416(2) 0.0312(7) Uani 1 1 d . . .
O9 O 0.6416(3) -0.3175(3) 0.3766(3) 0.0330(8) Uani 1 1 d . . .
N3 N 0.4597(3) -0.5654(3) 0.3354(3) 0.0199(7) Uani 1 1 d . . .
O2W O 0.6406(3) -0.0689(3) 0.2958(3) 0.0393(8) Uani 1 1 d . . .
N2 N -0.1870(3) 0.2570(3) 0.2945(3) 0.0252(8) Uani 1 1 d . . .
N1 N 0.6477(4) 0.3754(3) 0.1227(3) 0.0250(8) Uani 1 1 d . . .
C18 C 0.4789(4) -0.4571(3) 0.3682(3) 0.0167(8) Uani 1 1 d . . .
C7 C 0.5663(4) 0.1777(3) 0.1370(3) 0.0181(8) Uani 1 1 d . . .
C20 C 0.3999(4) -0.2630(3) 0.4464(3) 0.0169(8) Uani 1 1 d . . .
C19 C 0.6186(4) -0.4196(4) 0.3561(3) 0.0212(9) Uani 1 1 d . . .
C17 C 0.3789(4) -0.3853(3) 0.4114(3) 0.0166(8) Uani 1 1 d . . .
C5 C 0.6187(4) 0.2838(3) 0.0674(3) 0.0208(9) Uani 1 1 d . . .
C13 C 0.1825(4) 0.0934(4) 0.2793(3) 0.0242(9) Uani 1 1 d . . .
C14 C 0.3400(4) -0.6056(4) 0.3429(4) 0.0265(10) Uani 1 1 d . . .
H14 H 0.3264 -0.6800 0.3193 0.032 Uiso 1 1 calc R . .
C6 C 0.6046(5) 0.1849(4) -0.1105(3) 0.0272(10) Uani 1 1 d . . .
C16 C 0.2560(4) -0.4289(4) 0.4191(4) 0.0264(9) Uani 1 1 d . . .
H16 H 0.1870 -0.3835 0.4475 0.032 Uiso 1 1 calc R . .
C10 C 0.0533(4) 0.1505(4) 0.2842(4) 0.0249(9) Uani 1 1 d . . .
C15 C 0.2365(4) -0.5393(4) 0.3849(4) 0.0314(10) Uani 1 1 d . . .
H15 H 0.1545 -0.5691 0.3900 0.038 Uiso 1 1 calc R . .
C4 C 0.6324(5) 0.2875(4) -0.0456(3) 0.0288(10) Uani 1 1 d . . .
C9 C 0.0351(4) 0.2568(4) 0.2264(5) 0.0412(13) Uani 1 1 d . . .
H9 H 0.1031 0.2943 0.1827 0.049 Uiso 1 1 calc R . .
C11 C -0.0514(4) 0.1002(4) 0.3482(4) 0.0348(11) Uani 1 1 d . . .
H11 H -0.0428 0.0299 0.3895 0.042 Uiso 1 1 calc R . .
C12 C -0.1688(4) 0.1543(4) 0.3508(4) 0.0353(11) Uani 1 1 d . . .
H12 H -0.2385 0.1182 0.3933 0.042 Uiso 1 1 calc R . .
C8 C -0.0849(5) 0.3061(4) 0.2345(4) 0.0402(12) Uani 1 1 d . . .
H8 H -0.0954 0.3778 0.1959 0.048 Uiso 1 1 calc R . .
C1 C 0.6864(6) 0.4763(4) 0.0667(4) 0.0429(14) Uani 1 1 d . . .
H1 H 0.7052 0.5405 0.1045 0.051 Uiso 1 1 calc R . .
C3 C 0.6737(7) 0.3921(5) -0.1013(4) 0.0603(19) Uani 1 1 d . . .
H3 H 0.6844 0.3979 -0.1769 0.072 Uiso 1 1 calc R . .
C2 C 0.6993(7) 0.4882(5) -0.0455(4) 0.065(2) Uani 1 1 d . . .
H2 H 0.7247 0.5597 -0.0826 0.078 Uiso 1 1 calc R . .
O4W O 0.0479(6) 0.7908(6) 0.3783(10) 0.209(5) Uani 1 1 d . . .
O3W O 0.7283(4) 0.7809(4) 0.0072(3) 0.0660(12) Uani 1 1 d . . .
O6W O 0.1911(5) 0.1921(4) 0.5193(4) 0.0791(15) Uani 1 1 d . . .
O5W O 0.0364(6) 0.4042(7) 0.7235(7) 0.141(3) Uani 1 1 d . . .
O7W O 0.8387(6) 0.9574(9) 0.1287(6) 0.152(3) Uani 1 1 d . . .
O9W O 0.9111(9) 0.1201(12) 0.9602(11) 0.259(6) Uani 1 1 d . . .
O8W O 0.9639(10) 0.6484(14) 0.0482(8) 0.244(6) Uani 1 1 d . . .

loop_
_atom_site_aniso_label
_atom_site_aniso_U_11
_atom_site_aniso_U_22
_atom_site_aniso_U_33
_atom_site_aniso_U_23
_atom_site_aniso_U_13
_atom_site_aniso_U_12
Gd1 0.01865(11) 0.01286(11) 0.01504(11) -0.00031(7) -0.00290(7) -0.00081(7)
Zn1 0.0213(3) 0.0164(2) 0.0207(2) -0.00524(18) -0.00371(19) 0.00234(18)
O3 0.0408(19) 0.0210(16) 0.0192(15) -0.0049(12) -0.0012(13) -0.0118(13)
O4 0.0292(16) 0.0204(15) 0.0172(14) -0.0024(11) -0.0024(12) -0.0040(12)
O1W 0.050(2) 0.0312(18) 0.0212(16) -0.0072(13) -0.0004(15) -0.0113(15)
O6 0.0222(16) 0.0268(17) 0.0350(17) 0.0030(13) -0.0010(13) 0.0019(12)
O5 0.0207(16) 0.0249(17) 0.0380(18) 0.0027(13) -0.0009(14) 0.0008(12)
O8 0.0328(17) 0.0212(15) 0.0169(15) -0.0038(11) -0.0026(13) -0.0022(12)
O10 0.0198(15) 0.0207(15) 0.0334(17) -0.0089(12) -0.0039(13) 0.0009(12)
O2 0.0357(19) 0.0378(19) 0.0335(18) -0.0142(15) -0.0083(15) -0.0035(15)
O7 0.0405(19) 0.0178(16) 0.0263(16) 0.0066(12) -0.0036(14) -0.0003(13)
O1 0.0376(19) 0.0311(18) 0.0266(16) -0.0096(13) -0.0065(14) -0.0007(14)
O9 0.0256(17) 0.0198(17) 0.055(2) -0.0154(14) -0.0057(15) -0.0028(13)
N3 0.0263(19) 0.0153(17) 0.0191(17) -0.0013(13) -0.0065(15) 0.0009(14)
O2W 0.0319(19) 0.038(2) 0.053(2) -0.0088(16) -0.0181(17) 0.0055(15)
N2 0.0223(19) 0.0231(19) 0.029(2) -0.0016(15) -0.0009(16) 0.0018(15)
N1 0.035(2) 0.0196(19) 0.0210(18) -0.0030(14) -0.0044(16) -0.0051(15)
C18 0.022(2) 0.017(2) 0.0120(18) 0.0011(15) -0.0052(16) -0.0008(16)
C7 0.019(2) 0.018(2) 0.018(2) 0.0002(16) -0.0018(16) 0.0001(16)
C20 0.0129(19) 0.018(2) 0.018(2) -0.0030(16) 0.0058(16) 0.0000(15)
C19 0.023(2) 0.021(2) 0.019(2) -0.0038(16) -0.0012(17) 0.0004(17)
C17 0.022(2) 0.0138(19) 0.0139(18) 0.0011(14) -0.0024(16) 0.0007(15)
C5 0.025(2) 0.017(2) 0.021(2) -0.0041(16) -0.0048(18) -0.0029(16)
C13 0.022(2) 0.023(2) 0.028(2) -0.0064(18) -0.0051(19) -0.0009(17)
C14 0.029(2) 0.016(2) 0.035(2) -0.0052(18) -0.007(2) -0.0046(17)
C6 0.040(3) 0.023(2) 0.017(2) -0.0010(17) 0.000(2) -0.011(2)
C16 0.021(2) 0.025(2) 0.031(2) -0.0043(18) 0.0017(19) 0.0008(17)
C10 0.021(2) 0.021(2) 0.034(2) -0.0045(18) -0.0070(19) 0.0018(17)
C15 0.024(2) 0.028(3) 0.042(3) -0.004(2) -0.004(2) -0.0085(19)
C4 0.045(3) 0.025(2) 0.017(2) -0.0029(17) -0.004(2) -0.009(2)
C9 0.021(2) 0.038(3) 0.059(3) 0.014(2) 0.005(2) 0.001(2)
C11 0.026(2) 0.027(3) 0.049(3) 0.009(2) -0.001(2) 0.0029(19)
C12 0.021(2) 0.030(3) 0.051(3) 0.006(2) 0.005(2) 0.0011(19)
C8 0.027(3) 0.032(3) 0.058(3) 0.014(2) 0.000(2) 0.007(2)
C1 0.078(4) 0.024(3) 0.028(3) -0.001(2) -0.010(3) -0.022(3)
C3 0.118(6) 0.041(3) 0.021(3) 0.005(2) -0.005(3) -0.036(3)
C2 0.131(6) 0.036(3) 0.028(3) 0.006(2) -0.006(3) -0.043(4)
O4W 0.074(4) 0.080(5) 0.453(16) -0.073(7) 0.061(7) -0.021(4)
O3W 0.054(3) 0.085(3) 0.055(3) 0.007(2) -0.001(2) 0.012(2)
O6W 0.069(3) 0.074(3) 0.097(4) -0.036(3) -0.008(3) -0.010(3)
O5W 0.073(4) 0.141(6) 0.214(8) -0.047(6) -0.016(5) -0.016(4)
O7W 0.066(4) 0.283(10) 0.109(5) -0.072(6) 0.016(4) -0.054(5)
O9W 0.130(8) 0.329(16) 0.340(16) 0.007(13) -0.121(9) -0.046(9)
O8W 0.152(9) 0.442(19) 0.137(8) -0.015(10) -0.009(7) -0.098(10)

loop_
_atom_type_symbol
_atom_type_description
_atom_type_scat_dispersion_real
_atom_type_scat_dispersion_imag
_atom_type_scat_source
C C 0.0033 0.0016 'International Tables Vol C Tables 4.2.6.8 and 6.1.1.4'
H H 0.0000 0.0000 'International Tables Vol C Tables 4.2.6.8 and 6.1.1.4'
Gd Gd -0.1653 3.9035 'International Tables Vol C Tables 4.2.6.8 and 6.1.1.4'
N N 0.0061 0.0033 'International Tables Vol C Tables 4.2.6.8 and 6.1.1.4'
O O 0.0106 0.0060 'International Tables Vol C Tables 4.2.6.8 and 6.1.1.4'
Zn Zn 0.2839 1.4301 'International Tables Vol C Tables 4.2.6.8 and 6.1.1.4'

loop_
_geom_angle_atom_site_label_1
_geom_angle_atom_site_label_2
_geom_angle_atom_site_label_3
_geom_angle
_geom_angle_site_symmetry_1
_geom_angle_site_symmetry_3
O7 Gd1 O1W 80.58(11) . .
O7 Gd1 O2W 77.54(12) . .
O1W Gd1 O2W 84.15(12) . .
O7 Gd1 O5 128.78(11) . .
O1W Gd1 O5 84.41(11) . .
O2W Gd1 O5 148.72(11) . .
O7 Gd1 O3 151.33(11) . .
O1W Gd1 O3 120.58(10) . .
O2W Gd1 O3 85.24(12) . .
O5 Gd1 O3 75.82(10) . .
O7 Gd1 O2 86.48(11) . 2_655
O1W Gd1 O2 144.74(11) . 2_655
O2W Gd1 O2 124.87(11) . 2_655
O5 Gd1 O2 78.46(11) . 2_655
O3 Gd1 O2 84.79(10) . 2_655
O7 Gd1 O6 75.85(11) . .
O1W Gd1 O6 72.91(11) . .
O2W Gd1 O6 147.20(11) . .
O5 Gd1 O6 52.94(10) . .
O3 Gd1 O6 126.52(10) . .
O2 Gd1 O6 72.16(11) 2_655 .
O7 Gd1 O1 76.98(10) . 2_655
O1W Gd1 O1 150.47(11) . 2_655
O2W Gd1 O1 72.51(11) . 2_655
O5 Gd1 O1 124.76(10) . 2_655
O3 Gd1 O1 76.05(10) . 2_655
O2 Gd1 O1 52.46(11) 2_655 2_655
O6 Gd1 O1 118.88(11) . 2_655
O7 Gd1 O4 140.75(10) . .
O1W Gd1 O4 69.17(10) . .
O2W Gd1 O4 75.09(10) . .
O5 Gd1 O4 73.64(9) . .
O3 Gd1 O4 51.61(9) . .
O2 Gd1 O4 132.46(10) 2_655 .
O6 Gd1 O4 116.04(10) . .
O1 Gd1 O4 119.63(10) 2_655 .
O7 Gd1 C6 79.73(11) . 2_655
O1W Gd1 C6 159.06(11) . 2_655
O2W Gd1 C6 98.46(13) . 2_655
O5 Gd1 C6 102.54(12) . 2_655
O3 Gd1 C6 80.36(11) . 2_655
O2 Gd1 C6 26.42(12) 2_655 2_655
O6 Gd1 C6 95.33(12) . 2_655
O1 Gd1 C6 26.09(12) 2_655 2_655
O4 Gd1 C6 131.66(10) . 2_655
O10 Zn1 N2 92.94(13) 1_565 1_655
O10 Zn1 N3 78.45(12) 1_565 1_565
N2 Zn1 N3 166.71(13) 1_655 1_565
O10 Zn1 O4 168.52(11) 1_565 .
N2 Zn1 O4 91.97(13) 1_655 .
N3 Zn1 O4 98.39(12) 1_565 .
O10 Zn1 O8 105.34(11) 1_565 2_656
N2 Zn1 O8 87.42(13) 1_655 2_656
N3 Zn1 O8 85.17(12) 1_565 2_656
O4 Zn1 O8 85.24(11) . 2_656
O10 Zn1 N1 93.39(12) 1_565 .
N2 Zn1 N1 95.18(14) 1_655 .
N3 Zn1 N1 95.42(13) 1_565 .
O4 Zn1 N1 75.83(12) . .
O8 Zn1 N1 160.96(12) 2_656 .
C7 O3 Gd1 96.5(2) . .
C7 O4 Zn1 116.2(2) . .
C7 O4 Gd1 89.1(2) . .
Zn1 O4 Gd1 154.66(13) . .
C13 O6 Gd1 92.4(2) . .
C13 O5 Gd1 93.6(2) . .
C20 O8 Zn1 139.2(3) . 2_656
C19 O10 Zn1 116.9(3) . 1_545
C6 O2 Gd1 93.6(3) . 2_655
C20 O7 Gd1 165.1(3) . .
C6 O1 Gd1 91.5(3) . 2_655
C14 N3 C18 119.0(4) . .
C14 N3 Zn1 127.5(3) . 1_545
C18 N3 Zn1 112.9(3) . 1_545
C8 N2 C12 116.8(4) . .
C8 N2 Zn1 120.8(3) . 1_455
C12 N2 Zn1 122.3(3) . 1_455
C1 N1 C5 118.5(4) . .
C1 N1 Zn1 127.1(3) . .
C5 N1 Zn1 114.3(3) . .
N3 C18 C17 122.4(4) . .
N3 C18 C19 114.9(3) . .
C17 C18 C19 122.8(3) . .
O3 C7 O4 122.2(4) . .
O3 C7 C5 119.9(3) . .
O4 C7 C5 117.8(3) . .
O7 C20 O8 124.7(4) . .
O7 C20 C17 116.2(3) . .
O8 C20 C17 119.0(3) . .
O9 C19 O10 126.0(4) . .
O9 C19 C18 117.8(4) . .
O10 C19 C18 116.2(3) . .
C16 C17 C18 117.7(4) . .
C16 C17 C20 119.8(4) . .
C18 C17 C20 122.5(4) . .
N1 C5 C4 122.9(4) . .
N1 C5 C7 114.9(3) . .
C4 C5 C7 122.2(4) . .
O6 C13 O5 121.0(4) . .
O6 C13 C10 120.1(4) . .
O5 C13 C10 118.9(4) . .
N3 C14 C15 121.7(4) . .
N3 C14 H14 119.2 . .
C15 C14 H14 119.2 . .
O1 C6 O2 122.2(4) . .
O1 C6 C4 119.1(4) . .
O2 C6 C4 118.4(4) . .
O1 C6 Gd1 62.4(2) . 2_655
O2 C6 Gd1 60.0(2) . 2_655
C4 C6 Gd1 170.8(3) . 2_655
C15 C16 C17 119.8(4) . .
C15 C16 H16 120.1 . .
C17 C16 H16 120.1 . .
C11 C10 C9 117.4(4) . .
C11 C10 C13 121.2(4) . .
C9 C10 C13 121.4(4) . .
C16 C15 C14 119.4(4) . .
C16 C15 H15 120.3 . .
C14 C15 H15 120.3 . .
C3 C4 C5 117.4(4) . .
C3 C4 C6 118.3(4) . .
C5 C4 C6 124.3(4) . .
C8 C9 C10 119.1(4) . .
C8 C9 H9 120.4 . .
C10 C9 H9 120.4 . .
C12 C11 C10 119.9(4) . .
C12 C11 H11 120.1 . .
C10 C11 H11 120.1 . .
N2 C12 C11 122.9(4) . .
N2 C12 H12 118.6 . .
C11 C12 H12 118.6 . .
N2 C8 C9 123.8(4) . .
N2 C8 H8 118.1 . .
C9 C8 H8 118.1 . .
N1 C1 C2 122.1(4) . .
N1 C1 H1 118.9 . .
C2 C1 H1 118.9 . .
C4 C3 C2 120.3(5) . .
C4 C3 H3 119.9 . .
C2 C3 H3 119.9 . .
C1 C2 C3 118.7(5) . .
C1 C2 H2 120.6 . .
C3 C2 H2 120.6 . .

loop_
_geom_bond_atom_site_label_1
_geom_bond_atom_site_label_2
_geom_bond_distance
_geom_bond_site_symmetry_2
Gd1 O7 2.292(3) .
Gd1 O1W 2.406(3) .
Gd1 O2W 2.423(3) .
Gd1 O5 2.460(3) .
Gd1 O3 2.461(3) .
Gd1 O2 2.463(3) 2_655
Gd1 O6 2.492(3) .
Gd1 O1 2.516(3) 2_655
Gd1 O4 2.603(3) .
Gd1 C6 2.839(4) 2_655
Zn1 O10 2.077(3) 1_565
Zn1 N2 2.112(4) 1_655
Zn1 N3 2.128(3) 1_565
Zn1 O4 2.151(3) .
Zn1 O8 2.155(3) 2_656
Zn1 N1 2.181(3) .
O3 C7 1.245(5) .
O4 C7 1.277(5) .
O6 C13 1.261(5) .
O5 C13 1.274(5) .
O8 C20 1.254(5) .
O8 Zn1 2.155(3) 2_656
O10 C19 1.270(5) .
O10 Zn1 2.077(3) 1_545
O2 C6 1.266(6) .
O2 Gd1 2.463(3) 2_655
O7 C20 1.247(5) .
O1 C6 1.249(5) .
O1 Gd1 2.516(3) 2_655
O9 C19 1.236(5) .
N3 C14 1.343(5) .
N3 C18 1.345(5) .
N3 Zn1 2.128(3) 1_545
N2 C8 1.332(6) .
N2 C12 1.345(6) .
N2 Zn1 2.112(4) 1_455
N1 C1 1.338(6) .
N1 C5 1.344(5) .
C18 C17 1.397(5) .
C18 C19 1.530(6) .
C7 C5 1.500(5) .
C20 C17 1.508(5) .
C17 C16 1.388(6) .
C5 C4 1.391(6) .
C13 C10 1.502(6) .
C14 C15 1.382(6) .
C14 H14 0.9300 .
C6 C4 1.513(6) .
C6 Gd1 2.839(4) 2_655
C16 C15 1.375(6) .
C16 H16 0.9300 .
C10 C11 1.380(6) .
C10 C9 1.388(6) .
C15 H15 0.9300 .
C4 C3 1.379(7) .
C9 C8 1.376(7) .
C9 H9 0.9300 .
C11 C12 1.377(6) .
C11 H11 0.9300 .
C12 H12 0.9300 .
C8 H8 0.9300 .
C1 C2 1.382(7) .
C1 H1 0.9300 .
C3 C2 1.379(7) .
C3 H3 0.9300 .
C2 H2 0.9300 .

loop_
_geom_torsion_atom_site_label_1
_geom_torsion_atom_site_label_2
_geom_torsion_atom_site_label_3
_geom_torsion_atom_site_label_4
_geom_torsion
_geom_torsion_site_symmetry_1
_geom_torsion_site_symmetry_2
_geom_torsion_site_symmetry_3
_geom_torsion_site_symmetry_4
O7 Gd1 O3 C7 -131.9(3) . . . .
O1W Gd1 O3 C7 1.3(3) . . . .
O2W Gd1 O3 C7 -79.1(3) . . . .
O5 Gd1 O3 C7 75.8(3) . . . .
O2 Gd1 O3 C7 155.2(3) 2_655 . . .
O6 Gd1 O3 C7 92.0(3) . . . .
O1 Gd1 O3 C7 -152.2(3) 2_655 . . .
O4 Gd1 O3 C7 -4.3(2) . . . .
C6 Gd1 O3 C7 -178.5(3) 2_655 . . .
O10 Zn1 O4 C7 29.1(7) 1_565 . . .
N2 Zn1 O4 C7 -86.1(3) 1_655 . . .
N3 Zn1 O4 C7 102.2(3) 1_565 . . .
O8 Zn1 O4 C7 -173.4(3) 2_656 . . .
N1 Zn1 O4 C7 8.7(3) . . . .
O10 Zn1 O4 Gd1 -146.9(4) 1_565 . . .
N2 Zn1 O4 Gd1 97.8(3) 1_655 . . .
N3 Zn1 O4 Gd1 -73.8(3) 1_565 . . .
O8 Zn1 O4 Gd1 10.6(3) 2_656 . . .
N1 Zn1 O4 Gd1 -167.4(3) . . . .
O7 Gd1 O4 C7 147.3(2) . . . .
O1W Gd1 O4 C7 -170.6(2) . . . .
O2W Gd1 O4 C7 100.0(2) . . . .
O5 Gd1 O4 C7 -80.5(2) . . . .
O3 Gd1 O4 C7 4.2(2) . . . .
O2 Gd1 O4 C7 -23.9(3) 2_655 . . .
O6 Gd1 O4 C7 -113.1(2) . . . .
O1 Gd1 O4 C7 40.6(3) 2_655 . . .
C6 Gd1 O4 C7 11.9(3) 2_655 . . .
O7 Gd1 O4 Zn1 -36.2(4) . . . .
O1W Gd1 O4 Zn1 5.8(3) . . . .
O2W Gd1 O4 Zn1 -83.5(3) . . . .
O5 Gd1 O4 Zn1 96.0(3) . . . .
O3 Gd1 O4 Zn1 -179.3(4) . . . .
O2 Gd1 O4 Zn1 152.6(3) 2_655 . . .
O6 Gd1 O4 Zn1 63.4(3) . . . .
O1 Gd1 O4 Zn1 -142.9(3) 2_655 . . .
C6 Gd1 O4 Zn1 -171.6(3) 2_655 . . .
O7 Gd1 O6 C13 -178.8(3) . . . .
O1W Gd1 O6 C13 96.9(3) . . . .
O2W Gd1 O6 C13 144.5(3) . . . .
O5 Gd1 O6 C13 0.9(2) . . . .
O3 Gd1 O6 C13 -18.9(3) . . . .
O2 Gd1 O6 C13 -87.9(3) 2_655 . . .
O1 Gd1 O6 C13 -112.6(2) 2_655 . . .
O4 Gd1 O6 C13 41.3(3) . . . .
C6 Gd1 O6 C13 -100.8(3) 2_655 . . .
O7 Gd1 O5 C13 -0.5(3) . . . .
O1W Gd1 O5 C13 -73.7(2) . . . .
O2W Gd1 O5 C13 -142.7(3) . . . .
O3 Gd1 O5 C13 162.8(3) . . . .
O2 Gd1 O5 C13 75.3(2) 2_655 . . .
O6 Gd1 O5 C13 -0.9(2) . . . .
O1 Gd1 O5 C13 101.4(3) 2_655 . . .
O4 Gd1 O5 C13 -143.6(3) . . . .
C6 Gd1 O5 C13 86.3(3) 2_655 . . .
O1W Gd1 O7 C20 -63.8(11) . . . .
O2W Gd1 O7 C20 22.3(11) . . . .
O5 Gd1 O7 C20 -138.7(10) . . . .
O3 Gd1 O7 C20 76.7(11) . . . .
O2 Gd1 O7 C20 149.1(11) 2_655 . . .
O6 Gd1 O7 C20 -138.4(11) . . . .
O1 Gd1 O7 C20 96.9(11) 2_655 . . .
O4 Gd1 O7 C20 -24.4(11) . . . .
C6 Gd1 O7 C20 123.4(11) 2_655 . . .
O10 Zn1 N1 C1 -1.8(4) 1_565 . . .
N2 Zn1 N1 C1 -95.0(4) 1_655 . . .
N3 Zn1 N1 C1 76.9(4) 1_565 . . .
O4 Zn1 N1 C1 174.2(5) . . . .
O8 Zn1 N1 C1 167.8(4) 2_656 . . .
O10 Zn1 N1 C5 175.8(3) 1_565 . . .
N2 Zn1 N1 C5 82.6(3) 1_655 . . .
N3 Zn1 N1 C5 -105.5(3) 1_565 . . .
O4 Zn1 N1 C5 -8.1(3) . . . .
O8 Zn1 N1 C5 -14.6(6) 2_656 . . .
C14 N3 C18 C17 0.9(6) . . . .
Zn1 N3 C18 C17 -170.6(3) 1_545 . . .
C14 N3 C18 C19 -179.9(4) . . . .
Zn1 N3 C18 C19 8.5(4) 1_545 . . .
Gd1 O3 C7 O4 8.2(4) . . . .
Gd1 O3 C7 C5 -169.7(3) . . . .
Zn1 O4 C7 O3 174.0(3) . . . .
Gd1 O4 C7 O3 -7.7(4) . . . .
Zn1 O4 C7 C5 -8.0(5) . . . .
Gd1 O4 C7 C5 170.3(3) . . . .
Gd1 O7 C20 O8 54.6(12) . . . .
Gd1 O7 C20 C17 -129.1(10) . . . .
Zn1 O8 C20 O7 148.3(3) 2_656 . . .
Zn1 O8 C20 C17 -27.9(6) 2_656 . . .
Zn1 O10 C19 O9 179.5(3) 1_545 . . .
Zn1 O10 C19 C18 -0.9(4) 1_545 . . .
N3 C18 C19 O9 174.3(4) . . . .
C17 C18 C19 O9 -6.6(6) . . . .
N3 C18 C19 O10 -5.3(5) . . . .
C17 C18 C19 O10 173.8(3) . . . .
N3 C18 C17 C16 -0.5(6) . . . .
C19 C18 C17 C16 -179.5(4) . . . .
N3 C18 C17 C20 -178.9(3) . . . .
C19 C18 C17 C20 2.0(6) . . . .
O7 C20 C17 C16 -85.3(5) . . . .
O8 C20 C17 C16 91.3(5) . . . .
O7 C20 C17 C18 93.1(5) . . . .
O8 C20 C17 C18 -90.4(5) . . . .
C1 N1 C5 C4 2.9(7) . . . .
Zn1 N1 C5 C4 -174.9(4) . . . .
C1 N1 C5 C7 -175.3(4) . . . .
Zn1 N1 C5 C7 6.8(5) . . . .
O3 C7 C5 N1 178.7(4) . . . .
O4 C7 C5 N1 0.7(5) . . . .
O3 C7 C5 C4 0.4(6) . . . .
O4 C7 C5 C4 -177.6(4) . . . .
Gd1 O6 C13 O5 -1.6(4) . . . .
Gd1 O6 C13 C10 178.1(3) . . . .
Gd1 O5 C13 O6 1.7(4) . . . .
Gd1 O5 C13 C10 -178.1(3) . . . .
C18 N3 C14 C15 -1.0(6) . . . .
Zn1 N3 C14 C15 169.2(3) 1_545 . . .
Gd1 O1 C6 O2 -4.4(4) 2_655 . . .
Gd1 O1 C6 C4 169.7(3) 2_655 . . .
Gd1 O2 C6 O1 4.5(4) 2_655 . . .
Gd1 O2 C6 C4 -169.6(3) 2_655 . . .
C18 C17 C16 C15 0.0(6) . . . .
C20 C17 C16 C15 178.5(4) . . . .
O6 C13 C10 C11 -1.1(6) . . . .
O5 C13 C10 C11 178.7(4) . . . .
O6 C13 C10 C9 177.7(4) . . . .
O5 C13 C10 C9 -2.6(6) . . . .
C17 C16 C15 C14 -0.1(7) . . . .
N3 C14 C15 C16 0.5(7) . . . .
N1 C5 C4 C3 -2.3(8) . . . .
C7 C5 C4 C3 175.9(5) . . . .
N1 C5 C4 C6 178.0(4) . . . .
C7 C5 C4 C6 -3.9(7) . . . .
O1 C6 C4 C3 -84.4(6) . . . .
O2 C6 C4 C3 90.0(6) . . . .
Gd1 C6 C4 C3 12(2) 2_655 . . .
O1 C6 C4 C5 95.4(6) . . . .
O2 C6 C4 C5 -90.3(6) . . . .
Gd1 C6 C4 C5 -167.9(19) 2_655 . . .
C11 C10 C9 C8 -0.5(8) . . . .
C13 C10 C9 C8 -179.3(5) . . . .
C9 C10 C11 C12 1.4(7) . . . .
C13 C10 C11 C12 -179.8(4) . . . .
C8 N2 C12 C11 0.0(7) . . . .
Zn1 N2 C12 C11 179.3(4) 1_455 . . .
C10 C11 C12 N2 -1.2(8) . . . .
C12 N2 C8 C9 1.0(8) . . . .
Zn1 N2 C8 C9 -178.3(4) 1_455 . . .
C10 C9 C8 N2 -0.7(9) . . . .
C5 N1 C1 C2 -1.1(8) . . . .
Zn1 N1 C1 C2 176.4(5) . . . .
C5 C4 C3 C2 -0.3(10) . . . .
C6 C4 C3 C2 179.5(6) . . . .
N1 C1 C2 C3 -1.3(11) . . . .
C4 C3 C2 C1 1.9(11) . . . .
